data_7129534
loop_
_publ_author_name
'He, Jiao'
'Deng, Cheng-Long'
'Sun, Cun-Fa'
'Zhang, Xiao-Xiao'
'Cui, Ying'
'Wu, Sheng-Hui'
'Luo, Geng-Geng'

_publ_section_title
;
 Controllable spontaneous resolution in ultrasmall Cu-Ag bimetallic
 cluster ion pairs from achiral components.
;
_journal_issue 10
_journal_name_full 'Chemical communications (Cambridge, England)'
_journal_page_first 1577
_journal_page_last 1580
_journal_paper_doi 10.1039/d1cc05135k
_journal_volume 58
_journal_year 2022
_chemical_formula_moiety 'C36 H64 Ag3 Cu2 S6, C H2 Cl2, C21 H22 P'
_chemical_formula_sum 'C58 H88 Ag3 Cl2 Cu2 P S6'
_chemical_formula_weight 1530.20
_space_group_crystal_system monoclinic
_space_group_IT_number 14
_space_group_name_Hall '-P 2yn'
_space_group_name_H-M_alt 'P 1 21/n 1'
_atom_sites_solution_hydrogens geom
_atom_sites_solution_primary dual
_audit_creation_date 2021-12-11
_audit_creation_method
;
Olex2 1.3
(compiled 2020.11.12 svn.r5f609507 for OlexSys, GUI svn.r6408)
;
_audit_update_record
;
2021-12-18 deposited with the CCDC.	2021-12-30 downloaded from the CCDC.
;
_cell_angle_alpha 90
_cell_angle_beta 95.858(3)
_cell_angle_gamma 90
_cell_formula_units_Z 4
_cell_length_a 14.0658(5)
_cell_length_b 23.5120(11)
_cell_length_c 20.5437(9)
_cell_measurement_reflns_used 8287
_cell_measurement_temperature 190.01(10)
_cell_measurement_theta_max 27.2160
_cell_measurement_theta_min 2.0870
_cell_volume 6758.6(5)
_computing_cell_refinement 'CrysAlisPro 1.171.39.7e (Rigaku OD, 2015)'
_computing_data_collection 'CrysAlisPro 1.171.39.7e (Rigaku OD, 2015)'
_computing_data_reduction 'CrysAlisPro 1.171.39.7e (Rigaku OD, 2015)'
_computing_molecular_graphics 'Olex2 1.3 (Dolomanov et al., 2009)'
_computing_publication_material 'Olex2 1.3 (Dolomanov et al., 2009)'
_computing_structure_refinement 'SHELXL 2018/3 (Sheldrick, 2015)'
_computing_structure_solution 'SHELXT 2018/2 (Sheldrick, 2018)'
_diffrn_ambient_environment N~2~
_diffrn_ambient_temperature 190.01(10)
_diffrn_detector 'CCD plate'
_diffrn_detector_area_resol_mean 8.0606
_diffrn_detector_type Eos
_diffrn_measured_fraction_theta_full 0.999
_diffrn_measured_fraction_theta_max 0.838
_diffrn_measurement_details
;
List of Runs (angles in degrees, time in seconds):

  # Type    Start    End  Width  t~exp~   \w     \q     \k     \f   Frames
#--------------------------------------------------------------------------
  1  \w      0.00  60.00   1.00   15.00    --   15.65   0.00   0.00   60
  2  \w      3.00  75.00   1.00   15.00    --   15.65  57.00  90.00   72
  3  \w    -23.00  18.00   1.00   15.00    --  -16.43 -99.00-120.00   41
  4  \w    -54.00 -28.00   1.00   15.00    --   15.65   0.00   0.00   26
  5  \w      0.00  26.00   1.00   15.00    --   15.65  57.00-150.00   26
  6  \w    -33.00  44.00   1.00   15.00    --  -16.43  57.00-150.00   77
;
_diffrn_measurement_device 'four-circle diffractometer'
_diffrn_measurement_device_type 'Xcalibur, Eos, Gemini'
_diffrn_measurement_method '\w scans'
_diffrn_orient_matrix_type 'CrysAlisPro convention (1999,Acta A55,543-557)'
_diffrn_orient_matrix_UB_11 0.0012316000
_diffrn_orient_matrix_UB_12 -0.0301287000
_diffrn_orient_matrix_UB_13 0.0017335000
_diffrn_orient_matrix_UB_21 0.0039498000
_diffrn_orient_matrix_UB_22 0.0015105000
_diffrn_orient_matrix_UB_23 0.0346481000
_diffrn_orient_matrix_UB_31 -0.0505241000
_diffrn_orient_matrix_UB_32 -0.0006144000
_diffrn_orient_matrix_UB_33 -0.0008022000
_diffrn_radiation_monochromator graphite
_diffrn_radiation_probe x-ray
_diffrn_radiation_type 'Mo K\a'
_diffrn_radiation_wavelength 0.71073
_diffrn_reflns_av_R_equivalents 0.0456
_diffrn_reflns_av_unetI/netI 0.0683
_diffrn_reflns_Laue_measured_fraction_full 0.999
_diffrn_reflns_Laue_measured_fraction_max 0.838
_diffrn_reflns_limit_h_max 19
_diffrn_reflns_limit_h_min -17
_diffrn_reflns_limit_k_max 32
_diffrn_reflns_limit_k_min -28
_diffrn_reflns_limit_l_max 25
_diffrn_reflns_limit_l_min -26
_diffrn_reflns_number 45165
_diffrn_reflns_point_group_measured_fraction_full 0.999
_diffrn_reflns_point_group_measured_fraction_max 0.838
_diffrn_reflns_theta_full 25.242
_diffrn_reflns_theta_max 29.586
_diffrn_reflns_theta_min 1.998
_diffrn_source 'fine-focus sealed X-ray tube'
_diffrn_source_type 'Enhance (Mo) X-ray Source'
_exptl_absorpt_coefficient_mu 1.794
_exptl_absorpt_correction_T_max 1.00000
_exptl_absorpt_correction_T_min 0.77519
_exptl_absorpt_correction_type multi-scan
_exptl_absorpt_process_details
;
CrysAlisPro 1.171.39.7e (Rigaku Oxford Diffraction, 2015)
Empirical absorption correction using spherical harmonics,
 implemented in SCALE3 ABSPACK scaling algorithm.
;
_exptl_crystal_colour 'clear light yellow'
_exptl_crystal_colour_lustre clear
_exptl_crystal_colour_modifier light
_exptl_crystal_colour_primary yellow
_exptl_crystal_density_diffrn 1.504
_exptl_crystal_description block
_exptl_crystal_F_000 3120
_exptl_crystal_size_max 0.4
_exptl_crystal_size_mid 0.3
_exptl_crystal_size_min 0.2
_refine_diff_density_max 1.723
_refine_diff_density_min -1.222
_refine_diff_density_rms 0.134
_refine_ls_extinction_method none
_refine_ls_goodness_of_fit_ref 1.022
_refine_ls_hydrogen_treatment constr
_refine_ls_matrix_type full
_refine_ls_number_parameters 650
_refine_ls_number_reflns 15919
_refine_ls_number_restraints 33
_refine_ls_restrained_S_all 1.031
_refine_ls_R_factor_all 0.1056
_refine_ls_R_factor_gt 0.0625
_refine_ls_shift/su_max 0.001
_refine_ls_shift/su_mean 0.000
_refine_ls_structure_factor_coef Fsqd
_refine_ls_weighting_details 'w=1/[\s^2^(Fo^2^)+(0.0747P)^2^+18.5154P] where P=(Fo^2^+2Fc^2^)/3'
_refine_ls_weighting_scheme calc
_refine_ls_wR_factor_gt 0.1505
_refine_ls_wR_factor_ref 0.1751
_reflns_Friedel_coverage 0.000
_reflns_number_gt 10147
_reflns_number_total 15919
_reflns_threshold_expression 'I > 2\s(I)'
_cod_data_source_file d1cc05135k2.cif
_cod_data_source_block 2076940
_cod_depositor_comments 'Adding full bibliography for 7129533--7129538.cif.'
_cod_database_code 7129534
_shelx_shelxl_version_number 2018/3
_shelx_space_group_comment
;
The symmetry employed for this shelxl refinement is uniquely defined
by the following loop, which should always be used as a source of
symmetry information in preference to the above space-group names.
They are only intended as comments.
;
_shelx_estimated_absorpt_t_max 0.715
_shelx_estimated_absorpt_t_min 0.534
_reflns_odcompleteness_completeness 99.92
_reflns_odcompleteness_iscentric 1
_reflns_odcompleteness_theta 26.32
_olex2_refinement_description
;
1. Restrained distances
 C19-C24 = C24-C23
 1.54 with sigma of 0.02
 C19-C23
 2.515 with sigma of 0.04
2. Uiso/Uaniso restraints and constraints
Uanis(Cl2) \\sim Ueq, Uanis(C23) \\sim Ueq, Uanis(C22) \\sim Ueq, Uanis(C19)
\\sim Ueq, Uanis(C34) \\sim Ueq: with sigma of 0.01 and sigma for terminal
atoms of 0.02
Uanis(Cl2) \\sim Ueq: with sigma of 0.01 and sigma for terminal atoms of 0.02
3.a Ternary CH refined with riding coordinates:
 C1(H1), C7(H7), C13(H13), C19(H19), C25(H25), C31(H31)
3.b Secondary CH2 refined with riding coordinates:
 C2(H2A,H2B), C3(H3A,H3B), C4(H4A,H4B), C5(H5A,H5B), C6(H6A,H6B), C8(H8A,H8B),
 C9(H9A,H9B), C10(H10A,H10B), C11(H11A,H11B), C12(H12A,H12B), C14(H14A,H14B),
 C15(H15A,H15B), C16(H16A,H16B), C17(H17A,H17B), C18(H18A,H18B), C20(H20A,H20B),
  C23(H23A,H23B), C24(H24A,H24B), C26(H26A,H26B), C27(H27A,H27B), C28(H28A,
 H28B), C29(H29A,H29B), C30(H30A,H30B), C32(H32A,H32B), C33(H33A,H33B),
 C34(H34A,H34B), C35(H35A,H35B), C36(H36A,H36B), C58(H58A,H58B), C37(H37A,H37B),
  C38(H38A,H38B)
3.c Aromatic/amide H refined with riding coordinates:
 C21(H21), C22(H22), C41(H41), C42(H42), C43(H43), C44(H44), C45(H45),
 C47(H47), C48(H48), C49(H49), C50(H50), C51(H51), C53(H53), C54(H54), C55(H55),
  C56(H56), C57(H57)
3.d Idealised Me refined as rotating group:
 C39(H39A,H39B,H39C)
;
_smtbx_masks_void_probe_radius 1.2
_smtbx_masks_void_truncation_radius 1.2
_olex2_date_sample_data_collection 2021-04-02
_olex2_submission_special_instructions 'No special instructions were received'
_oxdiff_exptl_absorpt_empirical_details
;
Empirical correction (ABSPACK) includes:
- Absorption correction using spherical harmonics
- Frame scaling
;
_oxdiff_exptl_absorpt_empirical_full_max 1.248
_oxdiff_exptl_absorpt_empirical_full_min 0.762

loop_
_space_group_symop_operation_xyz
'x, y, z'
'-x+1/2, y+1/2, -z+1/2'
'-x, -y, -z'
'x-1/2, -y-1/2, z-1/2'

loop_
_atom_site_label
_atom_site_type_symbol
_atom_site_fract_x
_atom_site_fract_y
_atom_site_fract_z
_atom_site_U_iso_or_equiv
_atom_site_adp_type
_atom_site_occupancy
_atom_site_site_symmetry_order
_atom_site_calc_flag
_atom_site_refinement_flags_posn
_atom_site_refinement_flags_adp
_atom_site_refinement_flags_occupancy
_atom_site_disorder_assembly
_atom_site_disorder_group
Ag1 Ag 0.52057(4) 0.24260(3) 0.90546(3) 0.04841(15) Uani 1 1 d . . . . .
Ag2 Ag 0.75284(3) 0.24756(2) 0.95805(2) 0.04038(14) Uani 1 1 d . . . . .
Ag3 Ag 0.63224(3) 0.37476(2) 0.94022(2) 0.03934(14) Uani 1 1 d . . . . .
Cu1 Cu 0.60051(5) 0.28418(3) 1.03548(3) 0.02940(17) Uani 1 1 d . . . . .
Cu2 Cu 0.65964(5) 0.29492(3) 0.83208(4) 0.03394(18) Uani 1 1 d . . . . .
S1 S 0.49349(10) 0.21388(7) 1.00962(8) 0.0348(3) Uani 1 1 d . . . . .
S2 S 0.74564(10) 0.24892(6) 1.07203(8) 0.0320(3) Uani 1 1 d . . . . .
S3 S 0.55689(9) 0.37565(6) 1.03625(7) 0.0301(3) Uani 1 1 d . . . . .
S4 S 0.51491(11) 0.26339(7) 0.79444(8) 0.0389(4) Uani 1 1 d . . . . .
S5 S 0.70041(10) 0.38728(7) 0.84277(8) 0.0353(3) Uani 1 1 d . . . . .
S6 S 0.78890(11) 0.23924(7) 0.85003(9) 0.0410(4) Uani 1 1 d . . . . .
C1 C 0.5583(4) 0.1453(3) 1.0179(3) 0.0358(14) Uani 1 1 d . . . . .
H1 H 0.622365 0.151275 1.004335 0.043 Uiso 1 1 calc R U . . .
C2 C 0.5696(5) 0.1266(3) 1.0891(3) 0.0426(15) Uani 1 1 d . . . . .
H2A H 0.614609 0.095284 1.094235 0.051 Uiso 1 1 calc R U . . .
H2B H 0.596039 0.157870 1.116025 0.051 Uiso 1 1 calc R U . . .
C3 C 0.4770(5) 0.1084(3) 1.1127(3) 0.0503(18) Uani 1 1 d . . . . .
H3A H 0.434662 0.140978 1.113019 0.060 Uiso 1 1 calc R U . . .
H3B H 0.488764 0.094332 1.157158 0.060 Uiso 1 1 calc R U . . .
C4 C 0.4290(6) 0.0622(3) 1.0692(4) 0.063(2) Uani 1 1 d . . . . .
H4A H 0.366803 0.053594 1.083268 0.076 Uiso 1 1 calc R U . . .
H4B H 0.467299 0.027825 1.073419 0.076 Uiso 1 1 calc R U . . .
C5 C 0.4170(6) 0.0809(3) 0.9977(4) 0.065(2) Uani 1 1 d . . . . .
H5A H 0.392021 0.049487 0.970505 0.078 Uiso 1 1 calc R U . . .
H5B H 0.371109 0.111814 0.992358 0.078 Uiso 1 1 calc R U . . .
C6 C 0.5107(6) 0.1003(3) 0.9753(4) 0.058(2) Uani 1 1 d . . . . .
H6A H 0.553176 0.067887 0.974626 0.070 Uiso 1 1 calc R U . . .
H6B H 0.499245 0.114770 0.930957 0.070 Uiso 1 1 calc R U . . .
C7 C 0.8370(4) 0.3015(3) 1.1011(3) 0.0294(12) Uani 1 1 d . . . . .
H7 H 0.831438 0.307324 1.147841 0.035 Uiso 1 1 calc R U . . .
C8 C 0.8244(4) 0.3595(3) 1.0684(3) 0.0369(14) Uani 1 1 d . . . . .
H8A H 0.828577 0.355427 1.021805 0.044 Uiso 1 1 calc R U . . .
H8B H 0.761612 0.374341 1.074479 0.044 Uiso 1 1 calc R U . . .
C9 C 0.9002(5) 0.4009(3) 1.0969(4) 0.0467(17) Uani 1 1 d . . . . .
H9A H 0.890690 0.408639 1.142128 0.056 Uiso 1 1 calc R U . . .
H9B H 0.893304 0.436509 1.072967 0.056 Uiso 1 1 calc R U . . .
C10 C 1.0009(4) 0.3780(3) 1.0936(3) 0.0483(18) Uani 1 1 d . . . . .
H10A H 1.014115 0.375961 1.048228 0.058 Uiso 1 1 calc R U . . .
H10B H 1.046620 0.403916 1.116225 0.058 Uiso 1 1 calc R U . . .
C11 C 1.0128(4) 0.3199(3) 1.1240(3) 0.0384(15) Uani 1 1 d . . . . .
H11A H 1.009469 0.323028 1.170839 0.046 Uiso 1 1 calc R U . . .
H11B H 1.075374 0.305134 1.117176 0.046 Uiso 1 1 calc R U . . .
C12 C 0.9371(4) 0.2789(3) 1.0956(3) 0.0364(14) Uani 1 1 d . . . . .
H12A H 0.945025 0.242807 1.118383 0.044 Uiso 1 1 calc R U . . .
H12B H 0.945232 0.272247 1.049859 0.044 Uiso 1 1 calc R U . . .
C13 C 0.4287(4) 0.3826(3) 1.0074(3) 0.0328(13) Uani 1 1 d . . . . .
H13 H 0.415957 0.361902 0.966078 0.039 Uiso 1 1 calc R U . . .
C14 C 0.3669(4) 0.3578(3) 1.0567(3) 0.0411(16) Uani 1 1 d . . . . .
H14A H 0.383241 0.375520 1.099033 0.049 Uiso 1 1 calc R U . . .
H14B H 0.379070 0.317362 1.061282 0.049 Uiso 1 1 calc R U . . .
C15 C 0.2607(4) 0.3677(3) 1.0348(4) 0.0504(18) Uani 1 1 d . . . . .
H15A H 0.243346 0.347307 0.994277 0.061 Uiso 1 1 calc R U . . .
H15B H 0.222723 0.352551 1.067669 0.061 Uiso 1 1 calc R U . . .
C16 C 0.2390(5) 0.4288(3) 1.0249(4) 0.0538(19) Uani 1 1 d . . . . .
H16A H 0.250699 0.448524 1.066420 0.065 Uiso 1 1 calc R U . . .
H16B H 0.171833 0.433197 1.009559 0.065 Uiso 1 1 calc R U . . .
C17 C 0.2989(5) 0.4556(3) 0.9759(4) 0.0539(19) Uani 1 1 d . . . . .
H17A H 0.286613 0.496154 0.973700 0.065 Uiso 1 1 calc R U . . .
H17B H 0.280824 0.439568 0.932938 0.065 Uiso 1 1 calc R U . . .
C18 C 0.4055(4) 0.4453(3) 0.9952(4) 0.0471(17) Uani 1 1 d . . . . .
H18A H 0.441370 0.459162 0.960594 0.057 Uiso 1 1 calc R U . . .
H18B H 0.425514 0.466763 1.034532 0.057 Uiso 1 1 calc R U . . .
C19 C 0.4269(5) 0.3229(4) 0.7931(5) 0.067(2) Uani 1 1 d D U . . .
H19 H 0.454477 0.351026 0.824741 0.081 Uiso 1 1 calc R U . . .
C20 C 0.3355(6) 0.3030(4) 0.8179(5) 0.081(3) Uani 1 1 d . . . . .
H20A H 0.348680 0.289892 0.862701 0.097 Uiso 1 1 calc R U . . .
H20B H 0.309816 0.271183 0.791577 0.097 Uiso 1 1 calc R U . . .
C21 C 0.2604(6) 0.3515(5) 0.8150(5) 0.095(4) Uani 1 1 d . . . . .
H21 H 0.227900 0.362748 0.850116 0.114 Uiso 1 1 calc R U . . .
C22 C 0.2480(7) 0.3762(5) 0.7530(6) 0.101(3) Uani 1 1 d . U . . .
H22 H 0.189306 0.378829 0.727972 0.122 Uiso 1 1 calc R U . . .
C23 C 0.3388(8) 0.3977(5) 0.7314(6) 0.107(4) Uani 1 1 d D U . . .
H23A H 0.363013 0.428316 0.760174 0.128 Uiso 1 1 calc R U . . .
H23B H 0.326629 0.413116 0.687532 0.128 Uiso 1 1 calc R U . . .
C24 C 0.4143(7) 0.3511(4) 0.7318(5) 0.084(3) Uani 1 1 d D . . . .
H24A H 0.395027 0.323736 0.697620 0.101 Uiso 1 1 calc R U . . .
H24B H 0.474508 0.367732 0.722398 0.101 Uiso 1 1 calc R U . . .
C25 C 0.8303(4) 0.3905(2) 0.8644(3) 0.0275(12) Uani 1 1 d . . . . .
H25 H 0.849118 0.358264 0.893151 0.033 Uiso 1 1 calc R U . . .
C26 C 0.8583(5) 0.4449(3) 0.9008(3) 0.0385(15) Uani 1 1 d . . . . .
H26A H 0.828878 0.445719 0.941446 0.046 Uiso 1 1 calc R U . . .
H26B H 0.834309 0.477161 0.874587 0.046 Uiso 1 1 calc R U . . .
C27 C 0.9662(5) 0.4504(3) 0.9157(3) 0.0483(17) Uani 1 1 d . . . . .
H27A H 0.981298 0.486889 0.936173 0.058 Uiso 1 1 calc R U . . .
H27B H 0.989316 0.420847 0.946298 0.058 Uiso 1 1 calc R U . . .
C28 C 1.0163(5) 0.4454(3) 0.8546(4) 0.0517(18) Uani 1 1 d . . . . .
H28A H 1.084914 0.446317 0.866021 0.062 Uiso 1 1 calc R U . . .
H28B H 0.999063 0.477424 0.826029 0.062 Uiso 1 1 calc R U . . .
C29 C 0.9888(5) 0.3902(3) 0.8186(3) 0.0464(17) Uani 1 1 d . . . . .
H29A H 1.019322 0.388718 0.778378 0.056 Uiso 1 1 calc R U . . .
H29B H 1.011943 0.358178 0.845581 0.056 Uiso 1 1 calc R U . . .
C30 C 0.8814(4) 0.3851(3) 0.8027(3) 0.0365(14) Uani 1 1 d . . . . .
H30A H 0.866221 0.348558 0.782193 0.044 Uiso 1 1 calc R U . . .
H30B H 0.859038 0.414644 0.771921 0.044 Uiso 1 1 calc R U . . .
C31 C 0.7732(6) 0.1663(3) 0.8262(4) 0.063(2) Uani 1 1 d . . . . .
H31 H 0.836487 0.149076 0.836263 0.075 Uiso 1 1 calc R U . . .
C32 C 0.7106(7) 0.1324(4) 0.8614(4) 0.074(3) Uani 1 1 d . . . . .
H32A H 0.646453 0.147765 0.854258 0.089 Uiso 1 1 calc R U . . .
H32B H 0.731159 0.134935 0.907869 0.089 Uiso 1 1 calc R U . . .
C33 C 0.7083(5) 0.0683(3) 0.8406(4) 0.0527(18) Uani 1 1 d . . . . .
H33A H 0.768026 0.050045 0.856512 0.063 Uiso 1 1 calc R U . . .
H33B H 0.656706 0.048869 0.859309 0.063 Uiso 1 1 calc R U . . .
C34 C 0.6930(6) 0.0650(4) 0.7645(4) 0.073(3) Uani 1 1 d . U . . .
H34A H 0.703079 0.025997 0.751466 0.087 Uiso 1 1 calc R U . . .
H34B H 0.626996 0.074558 0.750525 0.087 Uiso 1 1 calc R U . . .
C35 C 0.7529(8) 0.1008(4) 0.7304(5) 0.089(3) Uani 1 1 d . . . . .
H35A H 0.731621 0.099691 0.683983 0.107 Uiso 1 1 calc R U . . .
H35B H 0.817836 0.086534 0.736415 0.107 Uiso 1 1 calc R U . . .
C36 C 0.7517(5) 0.1597(3) 0.7532(3) 0.0518(18) Uani 1 1 d . . . . .
H36A H 0.689258 0.175920 0.740020 0.062 Uiso 1 1 calc R U . . .
H36B H 0.798331 0.181372 0.731757 0.062 Uiso 1 1 calc R U . . .
Cl1 Cl 0.7953(2) 0.03804(16) 1.03851(19) 0.1225(11) Uani 1 1 d . . . . .
Cl2 Cl 0.9409(4) 0.1042(3) 0.9939(3) 0.243(3) Uani 1 1 d . U . . .
C58 C 0.8653(8) 0.0970(5) 1.0467(6) 0.104(4) Uani 1 1 d . . . . .
H58A H 0.824127 0.130207 1.044309 0.125 Uiso 1 1 calc R U . . .
H58B H 0.900102 0.096532 1.089992 0.125 Uiso 1 1 calc R U . . .
P1 P 0.64786(9) 0.36753(6) 1.28538(7) 0.0251(3) Uani 1 1 d . . . . .
C37 C 0.6323(4) 0.3227(3) 1.2141(3) 0.0337(13) Uani 1 1 d . . . . .
H37A H 0.643892 0.345242 1.176103 0.040 Uiso 1 1 calc R U . . .
H37B H 0.680112 0.292867 1.218679 0.040 Uiso 1 1 calc R U . . .
C38 C 0.5317(5) 0.2948(3) 1.2014(3) 0.0495(17) Uani 1 1 d . . . . .
H38A H 0.485655 0.317782 1.221712 0.059 Uiso 1 1 calc R U . . .
H38B H 0.512617 0.294053 1.154668 0.059 Uiso 1 1 calc R U . . .
C39 C 0.5299(7) 0.2367(4) 1.2271(5) 0.074(3) Uani 1 1 d . . . . .
H39A H 0.569640 0.212716 1.203497 0.112 Uiso 1 1 calc R U . . .
H39B H 0.465563 0.222619 1.222102 0.112 Uiso 1 1 calc R U . . .
H39C H 0.553487 0.236799 1.272671 0.112 Uiso 1 1 calc R U . . .
C40 C 0.5596(4) 0.4224(3) 1.2782(3) 0.0303(13) Uani 1 1 d . . . . .
C41 C 0.5305(4) 0.4472(3) 1.3351(3) 0.0377(14) Uani 1 1 d . . . . .
H41 H 0.551782 0.432292 1.375914 0.045 Uiso 1 1 calc R U . . .
C42 C 0.4703(4) 0.4934(3) 1.3303(4) 0.0472(17) Uani 1 1 d . . . . .
H42 H 0.451696 0.510100 1.368051 0.057 Uiso 1 1 calc R U . . .
C43 C 0.4375(4) 0.5150(3) 1.2697(4) 0.0511(19) Uani 1 1 d . . . . .
H43 H 0.396225 0.546018 1.266669 0.061 Uiso 1 1 calc R U . . .
C44 C 0.4658(4) 0.4909(3) 1.2138(4) 0.0467(17) Uani 1 1 d . . . . .
H44 H 0.443212 0.505706 1.173150 0.056 Uiso 1 1 calc R U . . .
C45 C 0.5275(4) 0.4449(3) 1.2172(3) 0.0382(15) Uani 1 1 d . . . . .
H45 H 0.547107 0.429111 1.179262 0.046 Uiso 1 1 calc R U . . .
C46 C 0.6398(4) 0.3275(2) 1.3590(3) 0.0256(11) Uani 1 1 d . . . . .
C47 C 0.7199(4) 0.3167(3) 1.4020(3) 0.0357(14) Uani 1 1 d . . . . .
H47 H 0.778784 0.331815 1.394228 0.043 Uiso 1 1 calc R U . . .
C48 C 0.7120(4) 0.2834(3) 1.4570(3) 0.0448(17) Uani 1 1 d . . . . .
H48 H 0.766359 0.275256 1.485102 0.054 Uiso 1 1 calc R U . . .
C49 C 0.6257(4) 0.2625(3) 1.4702(3) 0.0451(17) Uani 1 1 d . . . . .
H49 H 0.620847 0.241412 1.507962 0.054 Uiso 1 1 calc R U . . .
C50 C 0.5447(4) 0.2729(3) 1.4268(3) 0.0442(16) Uani 1 1 d . . . . .
H50 H 0.486066 0.257699 1.434860 0.053 Uiso 1 1 calc R U . . .
C51 C 0.5515(4) 0.3057(3) 1.3721(3) 0.0362(14) Uani 1 1 d . . . . .
H51 H 0.497210 0.313295 1.343715 0.043 Uiso 1 1 calc R U . . .
C52 C 0.7631(4) 0.4008(2) 1.2895(3) 0.0255(11) Uani 1 1 d . . . . .
C53 C 0.8444(4) 0.3686(3) 1.2833(3) 0.0310(13) Uani 1 1 d . . . . .
H53 H 0.838818 0.329671 1.275524 0.037 Uiso 1 1 calc R U . . .
C54 C 0.9338(4) 0.3940(3) 1.2887(3) 0.0341(14) Uani 1 1 d . . . . .
H54 H 0.988300 0.372570 1.284190 0.041 Uiso 1 1 calc R U . . .
C55 C 0.9408(4) 0.4516(3) 1.3007(3) 0.0388(15) Uani 1 1 d . . . . .
H55 H 1.000506 0.468972 1.303973 0.047 Uiso 1 1 calc R U . . .
C56 C 0.8626(5) 0.4834(3) 1.3079(4) 0.0463(17) Uani 1 1 d . . . . .
H56 H 0.868835 0.522052 1.316726 0.056 Uiso 1 1 calc R U . . .
C57 C 0.7728(4) 0.4582(3) 1.3022(3) 0.0388(15) Uani 1 1 d . . . . .
H57 H 0.718995 0.480203 1.306895 0.047 Uiso 1 1 calc R U . . .

loop_
_atom_site_aniso_label
_atom_site_aniso_U_11
_atom_site_aniso_U_22
_atom_site_aniso_U_33
_atom_site_aniso_U_23
_atom_site_aniso_U_13
_atom_site_aniso_U_12
Ag1 0.0436(3) 0.0543(3) 0.0466(3) 0.0066(3) 0.0015(2) -0.0037(3)
Ag2 0.0364(3) 0.0406(3) 0.0435(3) -0.0080(2) 0.0009(2) -0.0014(2)
Ag3 0.0304(2) 0.0455(3) 0.0439(3) 0.0049(2) 0.01244(19) 0.0031(2)
Cu1 0.0245(3) 0.0292(4) 0.0349(4) 0.0020(3) 0.0051(3) -0.0001(3)
Cu2 0.0240(3) 0.0400(4) 0.0379(4) 0.0010(3) 0.0032(3) 0.0013(3)
S1 0.0257(7) 0.0312(8) 0.0469(9) 0.0034(7) 0.0012(6) -0.0026(6)
S2 0.0254(7) 0.0275(8) 0.0423(8) -0.0001(6) -0.0003(6) -0.0011(6)
S3 0.0221(6) 0.0292(7) 0.0394(8) 0.0021(6) 0.0056(5) -0.0010(6)
S4 0.0267(7) 0.0395(9) 0.0491(10) -0.0056(7) -0.0024(6) 0.0012(7)
S5 0.0294(7) 0.0334(8) 0.0435(9) 0.0068(7) 0.0056(6) 0.0088(6)
S6 0.0310(8) 0.0356(9) 0.0563(10) 0.0032(8) 0.0035(7) 0.0065(7)
C1 0.036(3) 0.032(3) 0.040(3) -0.005(3) 0.006(3) 0.001(3)
C2 0.049(4) 0.035(4) 0.042(4) -0.002(3) -0.003(3) 0.008(3)
C3 0.077(5) 0.038(4) 0.039(4) 0.006(3) 0.017(3) 0.008(4)
C4 0.073(5) 0.043(4) 0.074(6) 0.013(4) 0.016(4) -0.014(4)
C5 0.076(6) 0.043(4) 0.070(6) -0.007(4) -0.018(4) -0.020(4)
C6 0.093(6) 0.041(4) 0.039(4) -0.005(3) 0.005(4) -0.002(4)
C7 0.020(3) 0.038(3) 0.029(3) 0.003(3) 0.000(2) -0.005(2)
C8 0.030(3) 0.033(3) 0.044(4) 0.002(3) -0.011(3) -0.008(3)
C9 0.046(4) 0.034(4) 0.058(4) 0.005(3) -0.010(3) -0.012(3)
C10 0.034(3) 0.063(5) 0.047(4) 0.012(4) -0.003(3) -0.023(3)
C11 0.021(3) 0.058(4) 0.036(3) 0.005(3) 0.001(2) -0.005(3)
C12 0.029(3) 0.043(4) 0.037(3) -0.001(3) 0.003(2) 0.004(3)
C13 0.021(3) 0.039(3) 0.039(3) -0.004(3) 0.003(2) 0.000(3)
C14 0.034(3) 0.027(3) 0.065(5) 0.008(3) 0.017(3) -0.002(3)
C15 0.023(3) 0.049(4) 0.080(5) -0.004(4) 0.010(3) 0.001(3)
C16 0.029(3) 0.058(5) 0.076(5) -0.005(4) 0.010(3) 0.010(3)
C17 0.042(4) 0.044(4) 0.074(5) 0.012(4) -0.003(3) 0.006(3)
C18 0.031(3) 0.036(4) 0.075(5) 0.019(3) 0.004(3) 0.002(3)
C19 0.037(4) 0.060(5) 0.102(6) 0.013(4) -0.004(4) 0.006(4)
C20 0.054(5) 0.078(7) 0.113(8) 0.027(6) 0.023(5) 0.016(5)
C21 0.047(5) 0.150(11) 0.090(7) 0.002(7) 0.020(5) 0.029(6)
C22 0.055(5) 0.131(7) 0.118(7) 0.063(6) 0.009(5) 0.007(5)
C23 0.102(7) 0.093(7) 0.127(7) 0.038(6) 0.018(6) 0.028(6)
C24 0.106(8) 0.070(6) 0.084(7) 0.017(5) 0.043(6) 0.019(6)
C25 0.026(3) 0.023(3) 0.034(3) 0.007(2) 0.005(2) 0.001(2)
C26 0.056(4) 0.025(3) 0.037(3) 0.002(3) 0.014(3) 0.003(3)
C27 0.062(4) 0.042(4) 0.040(4) -0.003(3) 0.004(3) -0.014(4)
C28 0.046(4) 0.055(5) 0.054(4) 0.014(4) 0.009(3) -0.014(4)
C29 0.042(4) 0.051(4) 0.048(4) -0.002(3) 0.015(3) -0.002(3)
C30 0.033(3) 0.041(4) 0.037(3) 0.001(3) 0.009(2) 0.002(3)
C31 0.085(6) 0.038(4) 0.065(5) 0.001(4) 0.010(4) 0.008(4)
C32 0.081(6) 0.072(6) 0.072(6) -0.030(5) 0.026(5) -0.036(5)
C33 0.044(4) 0.044(4) 0.071(5) -0.004(4) 0.007(3) -0.013(3)
C34 0.065(5) 0.081(5) 0.078(5) -0.052(5) 0.034(4) -0.024(4)
C35 0.121(9) 0.087(7) 0.059(6) -0.003(5) 0.014(6) 0.024(7)
C36 0.061(4) 0.062(5) 0.033(4) 0.000(3) 0.008(3) 0.018(4)
Cl1 0.096(2) 0.118(3) 0.151(3) 0.019(2) 0.003(2) -0.0128(19)
Cl2 0.217(5) 0.350(8) 0.182(5) -0.019(5) 0.114(4) -0.128(5)
C58 0.106(9) 0.093(9) 0.111(9) -0.009(7) 0.004(7) 0.012(7)
P1 0.0210(6) 0.0281(7) 0.0264(7) 0.0009(6) 0.0036(5) 0.0002(6)
C37 0.036(3) 0.042(4) 0.024(3) -0.005(3) 0.008(2) -0.009(3)
C38 0.058(4) 0.049(4) 0.042(4) -0.007(3) 0.005(3) -0.004(4)
C39 0.093(7) 0.055(5) 0.076(6) -0.014(5) 0.009(5) -0.003(5)
C40 0.019(2) 0.037(3) 0.035(3) 0.001(3) 0.003(2) 0.002(2)
C41 0.029(3) 0.039(4) 0.044(4) 0.001(3) 0.001(3) 0.007(3)
C42 0.037(3) 0.050(4) 0.056(4) -0.008(3) 0.006(3) 0.015(3)
C43 0.030(3) 0.040(4) 0.081(6) 0.003(4) -0.005(3) 0.011(3)
C44 0.035(3) 0.043(4) 0.058(4) 0.017(3) -0.015(3) 0.003(3)
C45 0.031(3) 0.043(4) 0.039(4) 0.007(3) 0.000(3) 0.000(3)
C46 0.024(3) 0.030(3) 0.023(3) -0.002(2) 0.004(2) -0.003(2)
C47 0.026(3) 0.048(4) 0.034(3) 0.007(3) 0.004(2) -0.002(3)
C48 0.029(3) 0.066(5) 0.039(4) 0.016(3) 0.000(3) 0.002(3)
C49 0.038(3) 0.059(5) 0.040(4) 0.017(3) 0.011(3) 0.000(3)
C50 0.033(3) 0.062(5) 0.039(4) 0.009(3) 0.011(3) -0.004(3)
C51 0.024(3) 0.054(4) 0.030(3) 0.007(3) 0.002(2) -0.002(3)
C52 0.024(3) 0.028(3) 0.024(3) 0.004(2) 0.001(2) 0.000(2)
C53 0.029(3) 0.031(3) 0.034(3) 0.000(3) 0.006(2) 0.005(2)
C54 0.025(3) 0.046(4) 0.031(3) 0.005(3) 0.004(2) -0.002(3)
C55 0.028(3) 0.046(4) 0.042(4) 0.010(3) -0.001(2) -0.011(3)
C56 0.041(4) 0.028(3) 0.067(5) -0.003(3) -0.008(3) -0.009(3)
C57 0.029(3) 0.030(3) 0.056(4) -0.002(3) -0.005(3) 0.003(3)

loop_
_atom_type_symbol
_atom_type_description
_atom_type_scat_dispersion_real
_atom_type_scat_dispersion_imag
_atom_type_scat_source
C C 0.0033 0.0016 'International Tables Vol C Tables 4.2.6.8 and 6.1.1.4'
H H 0.0000 0.0000 'International Tables Vol C Tables 4.2.6.8 and 6.1.1.4'
Ag Ag -0.8971 1.1015 'International Tables Vol C Tables 4.2.6.8 and 6.1.1.4'
Cl Cl 0.1484 0.1585 'International Tables Vol C Tables 4.2.6.8 and 6.1.1.4'
Cu Cu 0.3201 1.2651 'International Tables Vol C Tables 4.2.6.8 and 6.1.1.4'
P P 0.1023 0.0942 'International Tables Vol C Tables 4.2.6.8 and 6.1.1.4'
S S 0.1246 0.1234 'International Tables Vol C Tables 4.2.6.8 and 6.1.1.4'

loop_
_geom_angle_atom_site_label_1
_geom_angle_atom_site_label_2
_geom_angle_atom_site_label_3
_geom_angle
_geom_angle_site_symmetry_1
_geom_angle_site_symmetry_3
_geom_angle_publ_flag
Cu1 Ag1 Ag2 54.998(18) . . ?
Cu2 Ag1 Ag2 57.114(19) . . ?
Cu2 Ag1 Cu1 96.67(3) . . ?
S1 Ag1 Ag2 87.65(4) . . ?
S1 Ag1 Cu1 49.00(4) . . ?
S1 Ag1 Cu2 142.93(4) . . ?
S1 Ag1 S4 167.54(6) . . ?
S4 Ag1 Ag2 104.16(4) . . ?
S4 Ag1 Cu1 142.02(5) . . ?
S4 Ag1 Cu2 49.53(4) . . ?
Cu1 Ag2 Ag1 55.882(19) . . ?
Cu1 Ag2 Cu2 94.60(2) . . ?
Cu2 Ag2 Ag1 53.505(18) . . ?
S2 Ag2 Ag1 100.51(4) . . ?
S2 Ag2 Cu1 49.23(4) . . ?
S2 Ag2 Cu2 142.67(4) . . ?
S6 Ag2 Ag1 89.41(4) . . ?
S6 Ag2 Cu1 141.61(4) . . ?
S6 Ag2 Cu2 47.77(4) . . ?
S6 Ag2 S2 169.16(6) . . ?
Cu1 Ag3 Cu2 94.58(3) . . ?
S3 Ag3 Cu1 48.28(4) . . ?
S3 Ag3 Cu2 138.13(4) . . ?
S5 Ag3 Cu1 139.86(5) . . ?
S5 Ag3 Cu2 48.55(4) . . ?
S5 Ag3 S3 171.84(6) . . ?
Ag1 Cu1 Ag3 73.11(2) . . ?
Ag2 Cu1 Ag1 69.12(2) . . ?
Ag2 Cu1 Ag3 71.56(2) . . ?
S1 Cu1 Ag1 50.48(4) . . ?
S1 Cu1 Ag2 99.44(5) . . ?
S1 Cu1 Ag3 120.84(5) . . ?
S2 Cu1 Ag1 115.23(5) . . ?
S2 Cu1 Ag2 52.10(4) . . ?
S2 Cu1 Ag3 106.97(5) . . ?
S2 Cu1 S1 111.53(6) . . ?
S3 Cu1 Ag1 104.18(5) . . ?
S3 Cu1 Ag2 120.23(5) . . ?
S3 Cu1 Ag3 51.11(4) . . ?
S3 Cu1 S1 121.85(6) . . ?
S3 Cu1 S2 126.12(6) . . ?
Ag1 Cu2 Ag2 69.38(2) . . ?
Ag1 Cu2 Ag3 74.31(2) . . ?
Ag3 Cu2 Ag2 70.52(2) . . ?
S4 Cu2 Ag1 52.53(5) . . ?
S4 Cu2 Ag2 118.68(5) . . ?
S4 Cu2 Ag3 106.66(5) . . ?
S4 Cu2 S5 124.69(6) . . ?
S4 Cu2 S6 124.04(7) . . ?
S5 Cu2 Ag1 122.93(5) . . ?
S5 Cu2 Ag2 100.94(5) . . ?
S5 Cu2 Ag3 50.74(4) . . ?
S6 Cu2 Ag1 104.39(5) . . ?
S6 Cu2 Ag2 50.50(5) . . ?
S6 Cu2 Ag3 114.34(5) . . ?
S6 Cu2 S5 110.69(6) . . ?
Cu1 S1 Ag1 80.53(5) . . ?
C1 S1 Ag1 102.3(2) . . ?
C1 S1 Cu1 107.8(2) . . ?
Cu1 S2 Ag2 78.67(5) . . ?
C7 S2 Ag2 103.49(19) . . ?
C7 S2 Cu1 116.06(19) . . ?
Cu1 S3 Ag3 80.61(5) . . ?
C13 S3 Ag3 104.0(2) . . ?
C13 S3 Cu1 110.0(2) . . ?
Cu2 S4 Ag1 77.94(5) . . ?
C19 S4 Ag1 97.4(3) . . ?
C19 S4 Cu2 109.7(3) . . ?
Cu2 S5 Ag3 80.71(6) . . ?
C25 S5 Ag3 106.51(19) . . ?
C25 S5 Cu2 107.47(19) . . ?
Cu2 S6 Ag2 81.73(6) . . ?
C31 S6 Ag2 107.9(3) . . ?
C31 S6 Cu2 116.1(3) . . ?
S1 C1 H1 107.9 . . ?
C2 C1 S1 110.0(4) . . ?
C2 C1 H1 107.9 . . ?
C6 C1 S1 112.1(5) . . ?
C6 C1 H1 107.9 . . ?
C6 C1 C2 111.0(6) . . ?
C1 C2 H2A 109.1 . . ?
C1 C2 H2B 109.1 . . ?
H2A C2 H2B 107.8 . . ?
C3 C2 C1 112.6(5) . . ?
C3 C2 H2A 109.1 . . ?
C3 C2 H2B 109.1 . . ?
C2 C3 H3A 109.4 . . ?
C2 C3 H3B 109.4 . . ?
C2 C3 C4 111.3(6) . . ?
H3A C3 H3B 108.0 . . ?
C4 C3 H3A 109.4 . . ?
C4 C3 H3B 109.4 . . ?
C3 C4 H4A 109.4 . . ?
C3 C4 H4B 109.4 . . ?
C3 C4 C5 111.0(6) . . ?
H4A C4 H4B 108.0 . . ?
C5 C4 H4A 109.4 . . ?
C5 C4 H4B 109.4 . . ?
C4 C5 H5A 109.3 . . ?
C4 C5 H5B 109.3 . . ?
H5A C5 H5B 108.0 . . ?
C6 C5 C4 111.5(6) . . ?
C6 C5 H5A 109.3 . . ?
C6 C5 H5B 109.3 . . ?
C1 C6 C5 113.0(6) . . ?
C1 C6 H6A 109.0 . . ?
C1 C6 H6B 109.0 . . ?
C5 C6 H6A 109.0 . . ?
C5 C6 H6B 109.0 . . ?
H6A C6 H6B 107.8 . . ?
S2 C7 H7 106.8 . . ?
C8 C7 S2 114.4(4) . . ?
C8 C7 H7 106.8 . . ?
C12 C7 S2 111.3(4) . . ?
C12 C7 H7 106.8 . . ?
C12 C7 C8 110.3(5) . . ?
C7 C8 H8A 109.4 . . ?
C7 C8 H8B 109.4 . . ?
H8A C8 H8B 108.0 . . ?
C9 C8 C7 111.1(5) . . ?
C9 C8 H8A 109.4 . . ?
C9 C8 H8B 109.4 . . ?
C8 C9 H9A 109.2 . . ?
C8 C9 H9B 109.2 . . ?
C8 C9 C10 112.1(6) . . ?
H9A C9 H9B 107.9 . . ?
C10 C9 H9A 109.2 . . ?
C10 C9 H9B 109.2 . . ?
C9 C10 H10A 109.3 . . ?
C9 C10 H10B 109.3 . . ?
H10A C10 H10B 108.0 . . ?
C11 C10 C9 111.6(5) . . ?
C11 C10 H10A 109.3 . . ?
C11 C10 H10B 109.3 . . ?
C10 C11 H11A 109.2 . . ?
C10 C11 H11B 109.2 . . ?
C10 C11 C12 112.0(5) . . ?
H11A C11 H11B 107.9 . . ?
C12 C11 H11A 109.2 . . ?
C12 C11 H11B 109.2 . . ?
C7 C12 H12A 109.3 . . ?
C7 C12 H12B 109.3 . . ?
C11 C12 C7 111.7(5) . . ?
C11 C12 H12A 109.3 . . ?
C11 C12 H12B 109.3 . . ?
H12A C12 H12B 107.9 . . ?
S3 C13 H13 108.7 . . ?
C14 C13 S3 111.1(4) . . ?
C14 C13 H13 108.7 . . ?
C14 C13 C18 110.7(5) . . ?
C18 C13 S3 109.0(4) . . ?
C18 C13 H13 108.7 . . ?
C13 C14 H14A 109.5 . . ?
C13 C14 H14B 109.5 . . ?
C13 C14 C15 110.8(5) . . ?
H14A C14 H14B 108.1 . . ?
C15 C14 H14A 109.5 . . ?
C15 C14 H14B 109.5 . . ?
C14 C15 H15A 109.3 . . ?
C14 C15 H15B 109.3 . . ?
H15A C15 H15B 108.0 . . ?
C16 C15 C14 111.6(6) . . ?
C16 C15 H15A 109.3 . . ?
C16 C15 H15B 109.3 . . ?
C15 C16 H16A 109.2 . . ?
C15 C16 H16B 109.2 . . ?
C15 C16 C17 112.0(6) . . ?
H16A C16 H16B 107.9 . . ?
C17 C16 H16A 109.2 . . ?
C17 C16 H16B 109.2 . . ?
C16 C17 H17A 109.4 . . ?
C16 C17 H17B 109.4 . . ?
C16 C17 C18 111.1(6) . . ?
H17A C17 H17B 108.0 . . ?
C18 C17 H17A 109.4 . . ?
C18 C17 H17B 109.4 . . ?
C13 C18 C17 112.6(5) . . ?
C13 C18 H18A 109.1 . . ?
C13 C18 H18B 109.1 . . ?
C17 C18 H18A 109.1 . . ?
C17 C18 H18B 109.1 . . ?
H18A C18 H18B 107.8 . . ?
S4 C19 H19 106.2 . . ?
C20 C19 S4 110.5(6) . . ?
C20 C19 H19 106.2 . . ?
C24 C19 S4 112.8(7) . . ?
C24 C19 H19 106.2 . . ?
C24 C19 C20 114.4(7) . . ?
C19 C20 H20A 109.4 . . ?
C19 C20 H20B 109.4 . . ?
C19 C20 C21 111.0(8) . . ?
H20A C20 H20B 108.0 . . ?
C21 C20 H20A 109.4 . . ?
C21 C20 H20B 109.4 . . ?
C20 C21 H21 124.4 . . ?
C22 C21 C20 111.2(9) . . ?
C22 C21 H21 124.4 . . ?
C21 C22 H22 123.7 . . ?
C21 C22 C23 112.6(9) . . ?
C23 C22 H22 123.7 . . ?
C22 C23 H23A 109.2 . . ?
C22 C23 H23B 109.2 . . ?
C22 C23 C24 111.9(9) . . ?
H23A C23 H23B 107.9 . . ?
C24 C23 H23A 109.2 . . ?
C24 C23 H23B 109.2 . . ?
C19 C24 C23 111.4(8) . . ?
C19 C24 H24A 109.4 . . ?
C19 C24 H24B 109.4 . . ?
C23 C24 H24A 109.4 . . ?
C23 C24 H24B 109.4 . . ?
H24A C24 H24B 108.0 . . ?
S5 C25 H25 108.4 . . ?
C26 C25 S5 110.9(4) . . ?
C26 C25 H25 108.4 . . ?
C26 C25 C30 111.1(5) . . ?
C30 C25 S5 109.7(4) . . ?
C30 C25 H25 108.4 . . ?
C25 C26 H26A 109.2 . . ?
C25 C26 H26B 109.2 . . ?
C25 C26 C27 112.0(5) . . ?
H26A C26 H26B 107.9 . . ?
C27 C26 H26A 109.2 . . ?
C27 C26 H26B 109.2 . . ?
C26 C27 H27A 109.3 . . ?
C26 C27 H27B 109.3 . . ?
H27A C27 H27B 108.0 . . ?
C28 C27 C26 111.5(6) . . ?
C28 C27 H27A 109.3 . . ?
C28 C27 H27B 109.3 . . ?
C27 C28 H28A 109.5 . . ?
C27 C28 H28B 109.5 . . ?
C27 C28 C29 110.7(5) . . ?
H28A C28 H28B 108.1 . . ?
C29 C28 H28A 109.5 . . ?
C29 C28 H28B 109.5 . . ?
C28 C29 H29A 109.3 . . ?
C28 C29 H29B 109.3 . . ?
H29A C29 H29B 107.9 . . ?
C30 C29 C28 111.7(6) . . ?
C30 C29 H29A 109.3 . . ?
C30 C29 H29B 109.3 . . ?
C25 C30 H30A 109.5 . . ?
C25 C30 H30B 109.5 . . ?
C29 C30 C25 110.9(5) . . ?
C29 C30 H30A 109.5 . . ?
C29 C30 H30B 109.5 . . ?
H30A C30 H30B 108.0 . . ?
S6 C31 H31 104.7 . . ?
C32 C31 S6 117.3(6) . . ?
C32 C31 H31 104.7 . . ?
C32 C31 C36 111.9(7) . . ?
C36 C31 S6 112.1(6) . . ?
C36 C31 H31 104.7 . . ?
C31 C32 H32A 108.9 . . ?
C31 C32 H32B 108.9 . . ?
C31 C32 C33 113.1(7) . . ?
H32A C32 H32B 107.8 . . ?
C33 C32 H32A 108.9 . . ?
C33 C32 H32B 108.9 . . ?
C32 C33 H33A 110.0 . . ?
C32 C33 H33B 110.0 . . ?
H33A C33 H33B 108.3 . . ?
C34 C33 C32 108.6(7) . . ?
C34 C33 H33A 110.0 . . ?
C34 C33 H33B 110.0 . . ?
C33 C34 H34A 108.3 . . ?
C33 C34 H34B 108.3 . . ?
H34A C34 H34B 107.4 . . ?
C35 C34 C33 115.8(7) . . ?
C35 C34 H34A 108.3 . . ?
C35 C34 H34B 108.3 . . ?
C34 C35 H35A 109.2 . . ?
C34 C35 H35B 109.2 . . ?
C34 C35 C36 112.1(8) . . ?
H35A C35 H35B 107.9 . . ?
C36 C35 H35A 109.2 . . ?
C36 C35 H35B 109.2 . . ?
C31 C36 H36A 108.7 . . ?
C31 C36 H36B 108.7 . . ?
C35 C36 C31 114.0(7) . . ?
C35 C36 H36A 108.7 . . ?
C35 C36 H36B 108.7 . . ?
H36A C36 H36B 107.6 . . ?
Cl1 C58 H58A 108.3 . . ?
Cl1 C58 H58B 108.3 . . ?
Cl2 C58 Cl1 115.9(7) . . ?
Cl2 C58 H58A 108.3 . . ?
Cl2 C58 H58B 108.3 . . ?
H58A C58 H58B 107.4 . . ?
C40 P1 C37 109.3(3) . . ?
C40 P1 C46 110.2(3) . . ?
C40 P1 C52 107.8(3) . . ?
C46 P1 C37 111.4(3) . . ?
C52 P1 C37 109.2(3) . . ?
C52 P1 C46 108.9(2) . . ?
P1 C37 H37A 108.6 . . ?
P1 C37 H37B 108.6 . . ?
H37A C37 H37B 107.6 . . ?
C38 C37 P1 114.6(4) . . ?
C38 C37 H37A 108.6 . . ?
C38 C37 H37B 108.6 . . ?
C37 C38 H38A 109.1 . . ?
C37 C38 H38B 109.1 . . ?
H38A C38 H38B 107.9 . . ?
C39 C38 C37 112.4(7) . . ?
C39 C38 H38A 109.1 . . ?
C39 C38 H38B 109.1 . . ?
C38 C39 H39A 109.5 . . ?
C38 C39 H39B 109.5 . . ?
C38 C39 H39C 109.5 . . ?
H39A C39 H39B 109.5 . . ?
H39A C39 H39C 109.5 . . ?
H39B C39 H39C 109.5 . . ?
C41 C40 P1 119.4(4) . . ?
C45 C40 P1 120.5(5) . . ?
C45 C40 C41 119.8(6) . . ?
C40 C41 H41 120.0 . . ?
C42 C41 C40 119.9(6) . . ?
C42 C41 H41 120.0 . . ?
C41 C42 H42 119.9 . . ?
C41 C42 C43 120.1(7) . . ?
C43 C42 H42 119.9 . . ?
C42 C43 H43 119.9 . . ?
C44 C43 C42 120.2(6) . . ?
C44 C43 H43 119.9 . . ?
C43 C44 H44 119.6 . . ?
C43 C44 C45 120.9(6) . . ?
C45 C44 H44 119.6 . . ?
C40 C45 H45 120.5 . . ?
C44 C45 C40 119.1(6) . . ?
C44 C45 H45 120.5 . . ?
C47 C46 P1 121.2(4) . . ?
C47 C46 C51 119.5(5) . . ?
C51 C46 P1 119.3(4) . . ?
C46 C47 H47 120.1 . . ?
C46 C47 C48 119.7(5) . . ?
C48 C47 H47 120.1 . . ?
C47 C48 H48 119.6 . . ?
C49 C48 C47 120.8(6) . . ?
C49 C48 H48 119.6 . . ?
C48 C49 H49 120.1 . . ?
C48 C49 C50 119.7(6) . . ?
C50 C49 H49 120.1 . . ?
C49 C50 H50 120.0 . . ?
C51 C50 C49 120.0(6) . . ?
C51 C50 H50 120.0 . . ?
C46 C51 H51 119.9 . . ?
C50 C51 C46 120.1(5) . . ?
C50 C51 H51 119.9 . . ?
C53 C52 P1 120.3(4) . . ?
C57 C52 P1 120.6(4) . . ?
C57 C52 C53 119.0(5) . . ?
C52 C53 H53 119.8 . . ?
C54 C53 C52 120.3(6) . . ?
C54 C53 H53 119.8 . . ?
C53 C54 H54 120.5 . . ?
C55 C54 C53 119.1(6) . . ?
C55 C54 H54 120.5 . . ?
C54 C55 H55 119.4 . . ?
C56 C55 C54 121.3(6) . . ?
C56 C55 H55 119.4 . . ?
C55 C56 H56 120.0 . . ?
C55 C56 C57 120.0(6) . . ?
C57 C56 H56 120.0 . . ?
C52 C57 C56 120.3(6) . . ?
C52 C57 H57 119.8 . . ?
C56 C57 H57 119.8 . . ?

loop_
_geom_bond_atom_site_label_1
_geom_bond_atom_site_label_2
_geom_bond_distance
_geom_bond_site_symmetry_2
_geom_bond_publ_flag
Ag1 Ag2 3.3368(7) . ?
Ag1 Cu1 2.9566(9) . ?
Ag1 Cu2 2.8660(9) . ?
Ag1 S1 2.3123(17) . ?
Ag1 S4 2.3259(18) . ?
Ag2 Cu1 2.9254(8) . ?
Ag2 Cu2 2.9938(9) . ?
Ag2 S2 2.3542(16) . ?
Ag2 S6 2.3345(19) . ?
Ag3 Cu1 2.9569(9) . ?
Ag3 Cu2 2.9634(9) . ?
Ag3 S3 2.3329(15) . ?
Ag3 S5 2.3250(16) . ?
Cu1 S1 2.2621(16) . ?
Cu1 S2 2.2595(16) . ?
Cu1 S3 2.2369(16) . ?
Cu2 S4 2.2295(17) . ?
Cu2 S5 2.2508(18) . ?
Cu2 S6 2.2401(17) . ?
S1 C1 1.852(6) . ?
S2 C7 1.838(6) . ?
S3 C13 1.846(5) . ?
S4 C19 1.866(8) . ?
S5 C25 1.837(5) . ?
S6 C31 1.791(8) . ?
C1 H1 0.9800 . ?
C1 C2 1.519(9) . ?
C1 C6 1.488(9) . ?
C2 H2A 0.9700 . ?
C2 H2B 0.9700 . ?
C2 C3 1.498(10) . ?
C3 H3A 0.9700 . ?
C3 H3B 0.9700 . ?
C3 C4 1.522(10) . ?
C4 H4A 0.9700 . ?
C4 H4B 0.9700 . ?
C4 C5 1.527(11) . ?
C5 H5A 0.9700 . ?
C5 H5B 0.9700 . ?
C5 C6 1.510(11) . ?
C6 H6A 0.9700 . ?
C6 H6B 0.9700 . ?
C7 H7 0.9800 . ?
C7 C8 1.522(8) . ?
C7 C12 1.521(8) . ?
C8 H8A 0.9700 . ?
C8 H8B 0.9700 . ?
C8 C9 1.517(8) . ?
C9 H9A 0.9700 . ?
C9 H9B 0.9700 . ?
C9 C10 1.523(9) . ?
C10 H10A 0.9700 . ?
C10 H10B 0.9700 . ?
C10 C11 1.504(9) . ?
C11 H11A 0.9700 . ?
C11 H11B 0.9700 . ?
C11 C12 1.509(9) . ?
C12 H12A 0.9700 . ?
C12 H12B 0.9700 . ?
C13 H13 0.9800 . ?
C13 C14 1.517(8) . ?
C13 C18 1.524(9) . ?
C14 H14A 0.9700 . ?
C14 H14B 0.9700 . ?
C14 C15 1.532(8) . ?
C15 H15A 0.9700 . ?
C15 H15B 0.9700 . ?
C15 C16 1.480(10) . ?
C16 H16A 0.9700 . ?
C16 H16B 0.9700 . ?
C16 C17 1.513(10) . ?
C17 H17A 0.9700 . ?
C17 H17B 0.9700 . ?
C17 C18 1.530(9) . ?
C18 H18A 0.9700 . ?
C18 H18B 0.9700 . ?
C19 H19 0.9800 . ?
C19 C20 1.506(11) . ?
C19 C24 1.419(10) . ?
C20 H20A 0.9700 . ?
C20 H20B 0.9700 . ?
C20 C21 1.553(13) . ?
C21 H21 0.9300 . ?
C21 C22 1.394(13) . ?
C22 H22 0.9300 . ?
C22 C23 1.484(14) . ?
C23 H23A 0.9700 . ?
C23 H23B 0.9700 . ?
C23 C24 1.525(11) . ?
C24 H24A 0.9700 . ?
C24 H24B 0.9700 . ?
C25 H25 0.9800 . ?
C25 C26 1.514(8) . ?
C25 C30 1.525(8) . ?
C26 H26A 0.9700 . ?
C26 H26B 0.9700 . ?
C26 C27 1.523(9) . ?
C27 H27A 0.9700 . ?
C27 H27B 0.9700 . ?
C27 C28 1.506(9) . ?
C28 H28A 0.9700 . ?
C28 H28B 0.9700 . ?
C28 C29 1.524(10) . ?
C29 H29A 0.9700 . ?
C29 H29B 0.9700 . ?
C29 C30 1.518(8) . ?
C30 H30A 0.9700 . ?
C30 H30B 0.9700 . ?
C31 H31 0.9800 . ?
C31 C32 1.437(11) . ?
C31 C36 1.507(10) . ?
C32 H32A 0.9700 . ?
C32 H32B 0.9700 . ?
C32 C33 1.564(11) . ?
C33 H33A 0.9700 . ?
C33 H33B 0.9700 . ?
C33 C34 1.559(11) . ?
C34 H34A 0.9700 . ?
C34 H34B 0.9700 . ?
C34 C35 1.424(13) . ?
C35 H35A 0.9700 . ?
C35 H35B 0.9700 . ?
C35 C36 1.462(12) . ?
C36 H36A 0.9700 . ?
C36 H36B 0.9700 . ?
Cl1 C58 1.699(12) . ?
Cl2 C58 1.604(12) . ?
C58 H58A 0.9700 . ?
C58 H58B 0.9700 . ?
P1 C37 1.799(6) . ?
P1 C40 1.787(6) . ?
P1 C46 1.795(6) . ?
P1 C52 1.794(5) . ?
C37 H37A 0.9700 . ?
C37 H37B 0.9700 . ?
C37 C38 1.559(9) . ?
C38 H38A 0.9700 . ?
C38 H38B 0.9700 . ?
C38 C39 1.465(11) . ?
C39 H39A 0.9600 . ?
C39 H39B 0.9600 . ?
C39 H39C 0.9600 . ?
C40 C41 1.403(8) . ?
C40 C45 1.392(8) . ?
C41 H41 0.9300 . ?
C41 C42 1.374(9) . ?
C42 H42 0.9300 . ?
C42 C43 1.380(10) . ?
C43 H43 0.9300 . ?
C43 C44 1.376(10) . ?
C44 H44 0.9300 . ?
C44 C45 1.384(9) . ?
C45 H45 0.9300 . ?
C46 C47 1.383(7) . ?
C46 C51 1.394(7) . ?
C47 H47 0.9300 . ?
C47 C48 1.387(8) . ?
C48 H48 0.9300 . ?
C48 C49 1.362(9) . ?
C49 H49 0.9300 . ?
C49 C50 1.395(9) . ?
C50 H50 0.9300 . ?
C50 C51 1.373(9) . ?
C51 H51 0.9300 . ?
C52 C53 1.389(7) . ?
C52 C57 1.378(8) . ?
C53 H53 0.9300 . ?
C53 C54 1.388(8) . ?
C54 H54 0.9300 . ?
C54 C55 1.378(9) . ?
C55 H55 0.9300 . ?
C55 C56 1.349(9) . ?
C56 H56 0.9300 . ?
C56 C57 1.388(8) . ?
C57 H57 0.9300 . ?

loop_
_geom_torsion_atom_site_label_1
_geom_torsion_atom_site_label_2
_geom_torsion_atom_site_label_3
_geom_torsion_atom_site_label_4
_geom_torsion
_geom_torsion_site_symmetry_1
_geom_torsion_site_symmetry_2
_geom_torsion_site_symmetry_3
_geom_torsion_site_symmetry_4
_geom_torsion_publ_flag
Ag1 S1 C1 C2 166.1(4) . . . . ?
Ag1 S1 C1 C6 -69.9(5) . . . . ?
Ag1 S4 C19 C20 -57.6(7) . . . . ?
Ag1 S4 C19 C24 173.0(7) . . . . ?
Ag2 S2 C7 C8 55.0(5) . . . . ?
Ag2 S2 C7 C12 -70.8(4) . . . . ?
Ag2 S6 C31 C32 23.3(8) . . . . ?
Ag2 S6 C31 C36 154.8(5) . . . . ?
Ag3 S3 C13 C14 154.2(4) . . . . ?
Ag3 S3 C13 C18 -83.7(5) . . . . ?
Ag3 S5 C25 C26 -69.8(4) . . . . ?
Ag3 S5 C25 C30 167.2(4) . . . . ?
Cu1 S1 C1 C2 82.2(4) . . . . ?
Cu1 S1 C1 C6 -153.8(4) . . . . ?
Cu1 S2 C7 C8 -28.9(5) . . . . ?
Cu1 S2 C7 C12 -154.6(3) . . . . ?
Cu1 S3 C13 C14 69.2(5) . . . . ?
Cu1 S3 C13 C18 -168.6(4) . . . . ?
Cu2 S4 C19 C20 -137.4(6) . . . . ?
Cu2 S4 C19 C24 93.2(7) . . . . ?
Cu2 S5 C25 C26 -155.0(4) . . . . ?
Cu2 S5 C25 C30 82.0(4) . . . . ?
Cu2 S6 C31 C32 -66.2(8) . . . . ?
Cu2 S6 C31 C36 65.4(6) . . . . ?
S1 C1 C2 C3 70.5(6) . . . . ?
S1 C1 C6 C5 -69.9(7) . . . . ?
S2 C7 C8 C9 177.9(5) . . . . ?
S2 C7 C12 C11 -175.7(4) . . . . ?
S3 C13 C14 C15 175.9(5) . . . . ?
S3 C13 C18 C17 -175.8(5) . . . . ?
S4 C19 C20 C21 -178.3(7) . . . . ?
S4 C19 C24 C23 177.5(8) . . . . ?
S5 C25 C26 C27 -176.5(4) . . . . ?
S5 C25 C30 C29 177.5(5) . . . . ?
S6 C31 C32 C33 -175.4(6) . . . . ?
S6 C31 C36 C35 171.1(7) . . . . ?
C1 C2 C3 C4 54.8(8) . . . . ?
C2 C1 C6 C5 53.5(8) . . . . ?
C2 C3 C4 C5 -54.2(9) . . . . ?
C3 C4 C5 C6 53.5(9) . . . . ?
C4 C5 C6 C1 -54.1(9) . . . . ?
C6 C1 C2 C3 -54.1(8) . . . . ?
C7 C8 C9 C10 54.7(8) . . . . ?
C8 C7 C12 C11 56.3(7) . . . . ?
C8 C9 C10 C11 -53.1(8) . . . . ?
C9 C10 C11 C12 53.2(8) . . . . ?
C10 C11 C12 C7 -55.4(7) . . . . ?
C12 C7 C8 C9 -55.9(7) . . . . ?
C13 C14 C15 C16 -57.2(8) . . . . ?
C14 C13 C18 C17 -53.4(8) . . . . ?
C14 C15 C16 C17 56.8(9) . . . . ?
C15 C16 C17 C18 -54.1(9) . . . . ?
C16 C17 C18 C13 52.5(9) . . . . ?
C18 C13 C14 C15 54.7(7) . . . . ?
C19 C20 C21 C22 51.8(13) . . . . ?
C20 C19 C24 C23 50.2(13) . . . . ?
C20 C21 C22 C23 -56.2(14) . . . . ?
C21 C22 C23 C24 56.8(15) . . . . ?
C22 C23 C24 C19 -52.3(14) . . . . ?
C24 C19 C20 C21 -49.8(12) . . . . ?
C25 C26 C27 C28 55.0(7) . . . . ?
C26 C25 C30 C29 54.6(7) . . . . ?
C26 C27 C28 C29 -55.2(8) . . . . ?
C27 C28 C29 C30 56.1(8) . . . . ?
C28 C29 C30 C25 -55.8(7) . . . . ?
C30 C25 C26 C27 -54.3(7) . . . . ?
C31 C32 C33 C34 -48.8(10) . . . . ?
C32 C31 C36 C35 -54.7(11) . . . . ?
C32 C33 C34 C35 48.0(10) . . . . ?
C33 C34 C35 C36 -50.7(12) . . . . ?
C34 C35 C36 C31 52.6(12) . . . . ?
C36 C31 C32 C33 53.0(10) . . . . ?
P1 C37 C38 C39 -96.7(7) . . . . ?
P1 C40 C41 C42 173.2(5) . . . . ?
P1 C40 C45 C44 -174.0(5) . . . . ?
P1 C46 C47 C48 -177.0(5) . . . . ?
P1 C46 C51 C50 177.3(5) . . . . ?
P1 C52 C53 C54 -177.9(4) . . . . ?
P1 C52 C57 C56 177.4(5) . . . . ?
C37 P1 C40 C41 153.6(5) . . . . ?
C37 P1 C40 C45 -33.3(6) . . . . ?
C37 P1 C46 C47 108.2(5) . . . . ?
C37 P1 C46 C51 -70.3(5) . . . . ?
C37 P1 C52 C53 -49.7(5) . . . . ?
C37 P1 C52 C57 133.6(5) . . . . ?
C40 P1 C37 C38 -57.8(5) . . . . ?
C40 P1 C46 C47 -130.3(5) . . . . ?
C40 P1 C46 C51 51.2(6) . . . . ?
C40 P1 C52 C53 -168.2(4) . . . . ?
C40 P1 C52 C57 15.0(6) . . . . ?
C40 C41 C42 C43 0.9(10) . . . . ?
C41 C40 C45 C44 -0.9(9) . . . . ?
C41 C42 C43 C44 -0.8(11) . . . . ?
C42 C43 C44 C45 -0.2(10) . . . . ?
C43 C44 C45 C40 1.0(10) . . . . ?
C45 C40 C41 C42 0.0(9) . . . . ?
C46 P1 C37 C38 64.3(5) . . . . ?
C46 P1 C40 C41 30.8(6) . . . . ?
C46 P1 C40 C45 -156.1(5) . . . . ?
C46 P1 C52 C53 72.2(5) . . . . ?
C46 P1 C52 C57 -104.5(5) . . . . ?
C46 C47 C48 C49 -2.1(11) . . . . ?
C47 C46 C51 C50 -1.2(10) . . . . ?
C47 C48 C49 C50 2.4(12) . . . . ?
C48 C49 C50 C51 -2.1(11) . . . . ?
C49 C50 C51 C46 1.5(11) . . . . ?
C51 C46 C47 C48 1.4(9) . . . . ?
C52 P1 C37 C38 -175.4(5) . . . . ?
C52 P1 C40 C41 -87.9(5) . . . . ?
C52 P1 C40 C45 85.2(5) . . . . ?
C52 P1 C46 C47 -12.3(6) . . . . ?
C52 P1 C46 C51 169.2(5) . . . . ?
C52 C53 C54 C55 0.5(9) . . . . ?
C53 C52 C57 C56 0.7(9) . . . . ?
C53 C54 C55 C56 0.6(9) . . . . ?
C54 C55 C56 C57 -1.0(10) . . . . ?
C55 C56 C57 C52 0.4(10) . . . . ?
C57 C52 C53 C54 -1.1(8) . . . . ?

loop_
_smtbx_masks_void_nr
_smtbx_masks_void_average_x
_smtbx_masks_void_average_y
_smtbx_masks_void_average_z
_smtbx_masks_void_volume
_smtbx_masks_void_count_electrons
_smtbx_masks_void_content
1 0.201 0.153 0.123 144.1 44.4 ?
2 -0.201 0.847 0.877 144.1 45.1 ?
3 0.299 0.653 0.377 144.1 44.7 ?
4 0.228 0.019 0.654 28.8 0.0 ?
5 0.272 0.519 0.846 28.8 0.0 ?
6 0.701 0.347 0.623 144.1 44.8 ?
7 0.728 0.481 0.154 28.8 0.0 ?
8 0.772 -0.019 0.346 28.8 0.0 ?
